data_7233044
loop_
_publ_author_name
'Schlachter, Adrien Camille'
'Bonnot, Antoine'
'Fortin, Daniel'
'Karsenti, Paul-Ludovic'
'Knorr, Michael'
'Harvey, Pierre D.'

_publ_section_title
;
 Unusual Triplet-Triplet Annihilation in a 3D Copper Chloride Coordination
 Polymer
;
_journal_name_full 'Physical Chemistry Chemical Physics'
_journal_paper_doi 10.1039/C9CP02891A
_journal_year 2019
_chemical_formula_moiety 'C4 H9 Cl Cu S'
_chemical_formula_sum 'C4 H9 Cl Cu S'
_chemical_formula_weight 188.16
_space_group_IT_number 14
_space_group_name_Hall '-P 2yn'
_space_group_name_H-M_alt 'P 1 21/n 1'
_symmetry_cell_setting monoclinic
_symmetry_Int_Tables_number 14
_symmetry_space_group_name_Hall '-P 2yn'
_symmetry_space_group_name_H-M 'P 1 21/n 1'
_atom_sites_solution_hydrogens geom
_atom_sites_solution_primary 'direct - structure invariant direct methods'
_atom_sites_solution_secondary 'direct - structure invariant direct methods'
_audit_conform_dict_location ftp://ftp.iucr.org/pub/cif_core.dic
_audit_conform_dict_name cif_core.dic
_audit_conform_dict_version 2.4.3
_audit_creation_date 2018-11-01T13:24:03-00:00
_audit_creation_method 'WinGX routine CIF_UPDATE'
_audit_update_record
;
2019-05-21 deposited with the CCDC.    2019-07-09 downloaded from the CCDC.
;
_cell_angle_alpha 90
_cell_angle_beta 109.007(2)
_cell_angle_gamma 90
_cell_formula_units_Z 4
_cell_length_a 8.9415(9)
_cell_length_b 6.7764(7)
_cell_length_c 10.9128(11)
_cell_measurement_reflns_used 9033
_cell_measurement_temperature 168(2)
_cell_measurement_theta_max 26.46
_cell_measurement_theta_min 2.57
_cell_measurement_wavelength 0.71073
_cell_volume 625.17(11)
_computing_cell_refinement 'SAINT V8.34A integration software'
_computing_data_collection 'Bruker APEX2 software'
_computing_data_reduction 'SORTAV (Blessing, 1995)'
_computing_molecular_graphics 'Ortep for Windows (Farrugia, 2012)'
_computing_publication_material 'WinGX publication routines (Farrugia, 2012)'
_computing_structure_refinement 'SHELXL-2016/6 (Sheldrick, 2016)'
_computing_structure_solution 'SHELXS-2013/1 (Sheldrick, 2008)'
_diffrn_ambient_temperature 168(2)
_diffrn_detector 'APEX-II CCD'
_diffrn_measured_fraction_theta_full 0.999
_diffrn_measured_fraction_theta_max 0.999
_diffrn_measurement_device '\k-geometry diffractometer'
_diffrn_measurement_device_type 'Bruker APEX-II'
_diffrn_measurement_method '\f or \w oscillation scans'
_diffrn_orient_matrix_UB_11 -0.009059
_diffrn_orient_matrix_UB_12 -0.14681
_diffrn_orient_matrix_UB_13 0.003669
_diffrn_orient_matrix_UB_21 -0.069866
_diffrn_orient_matrix_UB_22 0.0146
_diffrn_orient_matrix_UB_23 0.054743
_diffrn_orient_matrix_UB_31 -0.095019
_diffrn_orient_matrix_UB_32 0.003261
_diffrn_orient_matrix_UB_33 -0.079895
_diffrn_radiation_monochromator graphite
_diffrn_radiation_probe x-ray
_diffrn_radiation_type MoK\a
_diffrn_radiation_wavelength 0.71073
_diffrn_reflns_av_unetI/netI 0.0426
_diffrn_reflns_Laue_measured_fraction_full 0.999
_diffrn_reflns_Laue_measured_fraction_max 0.999
_diffrn_reflns_limit_h_max 11
_diffrn_reflns_limit_h_min -11
_diffrn_reflns_limit_k_max 8
_diffrn_reflns_limit_k_min -8
_diffrn_reflns_limit_l_max 13
_diffrn_reflns_limit_l_min -13
_diffrn_reflns_number 10361
_diffrn_reflns_point_group_measured_fraction_full 0.999
_diffrn_reflns_point_group_measured_fraction_max 0.999
_diffrn_reflns_theta_full 25
_diffrn_reflns_theta_max 26.465
_diffrn_reflns_theta_min 2.57
_diffrn_source 'sealed x-ray tube'
_diffrn_standards_number 0
_exptl_absorpt_coefficient_mu 4.122
_exptl_absorpt_correction_T_max 0.745
_exptl_absorpt_correction_T_min 0.613
_exptl_absorpt_correction_type multi-scan
_exptl_absorpt_process_details
;
SADABS-2014/5 - Bruker AXS area detector scaling and absorption correction
;
_exptl_crystal_density_diffrn 1.999
_exptl_crystal_density_method 'not measured'
_exptl_crystal_description Needle
_exptl_crystal_F_000 380
_exptl_crystal_size_max 0.33
_exptl_crystal_size_mid 0.1
_exptl_crystal_size_min 0.04
_refine_diff_density_max 0.765
_refine_diff_density_min -1.038
_refine_diff_density_rms 0.121
_refine_ls_extinction_method none
_refine_ls_goodness_of_fit_ref 1.001
_refine_ls_hydrogen_treatment constr
_refine_ls_matrix_type full
_refine_ls_number_constraints 0
_refine_ls_number_parameters 66
_refine_ls_number_reflns 10361
_refine_ls_number_restraints 0
_refine_ls_restrained_S_all 1.001
_refine_ls_R_factor_all 0.0396
_refine_ls_R_factor_gt 0.0326
_refine_ls_shift/su_max 0
_refine_ls_shift/su_mean 0
_refine_ls_structure_factor_coef Fsqd
_refine_ls_weighting_details 'w=1/[\s^2^(Fo^2^)+3.5183P] where P=(Fo^2^+2Fc^2^)/3'
_refine_ls_weighting_scheme calc
_refine_ls_wR_factor_gt 0.0761
_refine_ls_wR_factor_ref 0.0788
_reflns_Friedel_coverage 0
_reflns_number_gt 9118
_reflns_number_total 10361
_reflns_threshold_expression 'I > 2\s(I)'
_cod_data_source_file c9cp02891a2.cif
_cod_data_source_block shelx_CCDC3
_cod_original_sg_symbol_H-M 'P 21/n'
_cod_database_code 7233044
_shelx_estimated_absorpt_t_min 0.343
_shelx_estimated_absorpt_t_max 0.852

loop_
_symmetry_equiv_pos_as_xyz
'x, y, z'
'-x+1/2, y+1/2, -z+1/2'
'-x, -y, -z'
'x-1/2, -y-1/2, z-1/2'

loop_
_atom_site_label
_atom_site_type_symbol
_atom_site_fract_x
_atom_site_fract_y
_atom_site_fract_z
_atom_site_U_iso_or_equiv
_atom_site_adp_type
_atom_site_occupancy
_atom_site_site_symmetry_order
_atom_site_calc_flag
_atom_site_refinement_flags_posn
_atom_site_refinement_flags_adp
C1 C 0.8455(5) 0.8599(6) 0.0553(4) 0.0108(8) Uani 1 1 d . .
H1A H 0.828547 0.746319 -0.004776 0.013 Uiso 1 1 calc R U
H1B H 0.759892 0.956314 0.016659 0.013 Uiso 1 1 calc R U
C2 C 1.0034(5) 0.9560(6) 0.0653(4) 0.0129(9) Uani 1 1 d . .
H2A H 1.027574 1.061281 0.131838 0.016 Uiso 1 1 calc R U
H2B H 1.088806 0.856257 0.092251 0.016 Uiso 1 1 calc R U
C3 C 1.0104(5) 0.6338(6) 0.2780(4) 0.0126(9) Uani 1 1 d . .
H3A H 1.100971 0.726292 0.299159 0.015 Uiso 1 1 calc R U
H3B H 1.00903 0.573119 0.360186 0.015 Uiso 1 1 calc R U
C4 C 1.0364(5) 0.4732(6) 0.1908(4) 0.0167(10) Uani 1 1 d . .
H4A H 0.943965 0.385897 0.164204 0.025 Uiso 1 1 calc R U
H4B H 1.130545 0.39657 0.237857 0.025 Uiso 1 1 calc R U
H4C H 1.05142 0.532959 0.113906 0.025 Uiso 1 1 calc R U
S1 S 0.82815(11) 0.77363(14) 0.20838(10) 0.0091(2) Uani 1 1 d . .
Cl1 Cl 0.86857(12) 0.86510(16) 0.55200(10) 0.0157(2) Uani 1 1 d . .
Cu1 Cu 0.86714(6) 1.03586(8) 0.35641(5) 0.01335(17) Uani 1 1 d . .

loop_
_atom_site_aniso_label
_atom_site_aniso_U_11
_atom_site_aniso_U_22
_atom_site_aniso_U_33
_atom_site_aniso_U_23
_atom_site_aniso_U_13
_atom_site_aniso_U_12
C1 0.013(2) 0.0085(19) 0.010(2) 0.0032(17) 0.0020(17) 0.0006(16)
C2 0.012(2) 0.012(2) 0.014(2) 0.0002(18) 0.0035(17) -0.0014(18)
C3 0.010(2) 0.013(2) 0.011(2) 0.0040(18) -0.0009(17) 0.0030(17)
C4 0.017(2) 0.013(2) 0.020(2) 0.0027(19) 0.0057(19) 0.0052(18)
S1 0.0092(5) 0.0092(5) 0.0088(5) 0.0003(4) 0.0029(4) -0.0001(4)
Cl1 0.0128(5) 0.0194(5) 0.0138(5) 0.0048(4) 0.0029(4) -0.0038(4)
Cu1 0.0119(3) 0.0156(3) 0.0123(3) -0.0003(2) 0.0037(2) 0.0029(2)

loop_
_atom_type_symbol
_atom_type_description
_atom_type_scat_dispersion_real
_atom_type_scat_dispersion_imag
_atom_type_scat_source
C C 0.0033 0.0016 'International Tables Vol C Tables 4.2.6.8 and 6.1.1.4'
H H 0 0 'International Tables Vol C Tables 4.2.6.8 and 6.1.1.4'
S S 0.1246 0.1234 'International Tables Vol C Tables 4.2.6.8 and 6.1.1.4'
Cl Cl 0.1484 0.1585 'International Tables Vol C Tables 4.2.6.8 and 6.1.1.4'
Cu Cu 0.3201 1.2651 'International Tables Vol C Tables 4.2.6.8 and 6.1.1.4'

loop_
_geom_angle_atom_site_label_1
_geom_angle_atom_site_label_2
_geom_angle_atom_site_label_3
_geom_angle
_geom_angle_site_symmetry_1
_geom_angle_site_symmetry_3
C2 C1 S1 115.1(3) . .
C2 C2 C1 110.2(4) 3_775 .
C4 C3 S1 114.3(3) . .
C1 S1 C3 102.56(19) . .
C1 S1 Cu1 102.96(14) . 2_645
C3 S1 Cu1 104.42(14) . 2_645
C1 S1 Cu1 110.46(14) . .
C3 S1 Cu1 101.19(14) . .
Cu1 S1 Cu1 131.74(4) 2_645 .
Cu1 Cl1 Cu1 87.38(4) 3_776 .
S1 Cu1 Cl1 119.15(4) 2_655 3_776
S1 Cu1 S1 112.88(3) 2_655 .
Cl1 Cu1 S1 114.39(4) 3_776 .
S1 Cu1 Cl1 112.89(4) 2_655 .
Cl1 Cu1 Cl1 92.62(4) 3_776 .
S1 Cu1 Cl1 101.62(4) . .

loop_
_geom_bond_atom_site_label_1
_geom_bond_atom_site_label_2
_geom_bond_distance
_geom_bond_site_symmetry_2
C1 C2 1.527(5) .
C1 S1 1.823(4) .
C2 C2 1.528(8) 3_775
C3 C4 1.513(6) .
C3 S1 1.823(4) .
S1 Cu1 2.3111(11) 2_645
S1 Cu1 2.3498(11) .
Cl1 Cu1 2.3442(12) 3_776
Cl1 Cu1 2.4243(12) .

loop_
_geom_hbond_atom_site_label_D
_geom_hbond_atom_site_label_H
_geom_hbond_atom_site_label_A
_geom_hbond_distance_DH
_geom_hbond_distance_HA
_geom_hbond_distance_DA
_geom_hbond_angle_DHA
_geom_hbond_site_symmetry_A
C1 H1B Cl1 0.99 3 3.911(4) 153.7 2_655
C4 H4B Cl1 0.98 2.9 3.507(5) 121.3 3_766
C1 H1B Cl1 0.99 3 3.911(4) 153.7 2_655
C4 H4B Cl1 0.98 2.9 3.507(5) 121.3 3_766
